data_7128971
loop_
_publ_author_name
'Sa, Shreenibasa'
'Murali, Anna Chandrasekar'
'Nayak, Prakash'
'Venkatasubbaiah, Krishnan'

_publ_section_title
;
 Thiophene-fused boracycles as photoactive analogues of diboraanthracenes.
;
_journal_issue 79
_journal_name_full 'Chemical communications (Cambridge, England)'
_journal_page_first 10170
_journal_page_last 10173
_journal_paper_doi 10.1039/d1cc03323a
_journal_volume 57
_journal_year 2021
_chemical_formula_moiety 'C30 H34 B2 S2'
_chemical_formula_sum 'C30 H34 B2 S2'
_chemical_formula_weight 480.31
_space_group_crystal_system monoclinic
_space_group_IT_number 14
_space_group_name_Hall '-P 2yn'
_space_group_name_H-M_alt 'P 1 21/n 1'
_atom_sites_solution_hydrogens geom
_atom_sites_solution_primary direct
_audit_creation_date 2017-06-28
_audit_creation_method
;
Olex2 1.2
(compiled 2016.02.19 svn.r3266 for OlexSys, GUI svn.r5155)
;
_audit_update_record
;
2021-06-22 deposited with the CCDC.	2021-09-06 downloaded from the CCDC.
;
_cell_angle_alpha 90
_cell_angle_beta 93.878(2)
_cell_angle_gamma 90
_cell_formula_units_Z 2
_cell_length_a 7.3621(3)
_cell_length_b 16.4766(7)
_cell_length_c 11.3205(5)
_cell_measurement_reflns_used 5550
_cell_measurement_temperature 296(2)
_cell_measurement_theta_max 27.13
_cell_measurement_theta_min 2.19
_cell_volume 1370.06(10)
_computing_cell_refinement 'SAINT v8.34A (Bruker, 2013)'
_computing_data_reduction 'SAINT v8.34A (Bruker, 2013)'
_computing_molecular_graphics 'Olex2 (Dolomanov et al., 2009)'
_computing_publication_material 'Olex2 (Dolomanov et al., 2009)'
_computing_structure_refinement 'ShelXL (Sheldrick, 2015)'
_computing_structure_solution 'ShelXS (Sheldrick, 2008)'
_diffrn_ambient_temperature 296.15
_diffrn_measured_fraction_theta_full 1.000
_diffrn_measured_fraction_theta_max 0.993
_diffrn_measurement_device_type 'Bruker APEX-II CCD'
_diffrn_measurement_method '\f and \w scans'
_diffrn_radiation_type MoK\a
_diffrn_radiation_wavelength 0.71073
_diffrn_reflns_av_R_equivalents 0.0345
_diffrn_reflns_av_unetI/netI 0.0218
_diffrn_reflns_Laue_measured_fraction_full 1.000
_diffrn_reflns_Laue_measured_fraction_max 0.993
_diffrn_reflns_limit_h_max 9
_diffrn_reflns_limit_h_min -9
_diffrn_reflns_limit_k_max 21
_diffrn_reflns_limit_k_min -21
_diffrn_reflns_limit_l_max 15
_diffrn_reflns_limit_l_min -15
_diffrn_reflns_number 22133
_diffrn_reflns_point_group_measured_fraction_full 1.000
_diffrn_reflns_point_group_measured_fraction_max 0.993
_diffrn_reflns_theta_full 25.242
_diffrn_reflns_theta_max 28.357
_diffrn_reflns_theta_min 2.186
_diffrn_standards_number 0
_exptl_absorpt_coefficient_mu 0.211
_exptl_absorpt_correction_T_max 0.7457
_exptl_absorpt_correction_T_min 0.6986
_exptl_absorpt_correction_type multi-scan
_exptl_absorpt_process_details
;
SADABS-2014/5 (Bruker,2014/5) was used for absorption correction.
wR2(int) was 0.0582 before and 0.0415 after correction.
The Ratio of minimum to maximum transmission is 0.9368.
The \l/2 correction factor is 0.00150.
;
_exptl_crystal_colour colourless
_exptl_crystal_colour_primary colourless
_exptl_crystal_density_diffrn 1.164
_exptl_crystal_description needle
_exptl_crystal_F_000 512
_exptl_crystal_size_max 0.3
_exptl_crystal_size_mid 0.2
_exptl_crystal_size_min 0.18
_refine_diff_density_max 0.308
_refine_diff_density_min -0.234
_refine_diff_density_rms 0.052
_refine_ls_extinction_method none
_refine_ls_goodness_of_fit_ref 1.022
_refine_ls_hydrogen_treatment constr
_refine_ls_matrix_type full
_refine_ls_number_parameters 159
_refine_ls_number_reflns 3394
_refine_ls_number_restraints 0
_refine_ls_restrained_S_all 1.022
_refine_ls_R_factor_all 0.0610
_refine_ls_R_factor_gt 0.0467
_refine_ls_shift/su_max 0.001
_refine_ls_shift/su_mean 0.000
_refine_ls_structure_factor_coef Fsqd
_refine_ls_weighting_details 'w=1/[\s^2^(Fo^2^)+(0.0802P)^2^+0.3647P] where P=(Fo^2^+2Fc^2^)/3'
_refine_ls_weighting_scheme calc
_refine_ls_wR_factor_gt 0.1309
_refine_ls_wR_factor_ref 0.1429
_reflns_Friedel_coverage 0.000
_reflns_number_gt 2663
_reflns_number_total 3394
_reflns_threshold_expression 'I > 2\s(I)'
_cod_data_source_file d1cc03323a2.cif
_cod_data_source_block kv
_cod_depositor_comments 'Adding full bibliography for 7128971--7128972.cif.'
_cod_database_code 7128971
_shelx_space_group_comment
;
The symmetry employed for this shelxl refinement is uniquely defined
by the following loop, which should always be used as a source of
symmetry information in preference to the above space-group names.
They are only intended as comments.
;
_olex2_refinement_description
;
1. Fixed Uiso
 At 1.2 times of:
  All C(H) groups
 At 1.5 times of:
  All C(H,H,H) groups
2.a Aromatic/amide H refined with riding coordinates:
 C11(H11), C9(H9)
2.b Idealised Me refined as rotating group:
 C15(H15A,H15B,H15C), C3(H3A,H3B,H3C), C6(H6A,H6B,H6C), C13(H13A,H13B,H13C),
 C14(H14A,H14B,H14C)
;
_shelx_shelxl_version_number 2016/4
_olex2_submission_special_instructions 'No special instructions were received'

loop_
_space_group_symop_operation_xyz
'x, y, z'
'-x+1/2, y+1/2, -z+1/2'
'-x, -y, -z'
'x-1/2, -y-1/2, z-1/2'

loop_
_atom_site_label
_atom_site_type_symbol
_atom_site_fract_x
_atom_site_fract_y
_atom_site_fract_z
_atom_site_U_iso_or_equiv
_atom_site_adp_type
_atom_site_occupancy
_atom_site_site_symmetry_order
_atom_site_calc_flag
_atom_site_refinement_flags_posn
_atom_site_refinement_flags_adp
_atom_site_refinement_flags_occupancy
_atom_site_disorder_assembly
_atom_site_disorder_group
S1 S -0.23539(7) 1.01756(3) 0.78546(4) 0.04829(17) Uani 1 1 d . . . . .
C10 C 0.1929(3) 0.65514(10) 0.59707(16) 0.0460(4) Uani 1 1 d . . . . .
C11 C 0.0293(2) 0.67846(10) 0.53933(15) 0.0427(4) Uani 1 1 d . . . . .
H11 H -0.052463 0.638732 0.511473 0.051 Uiso 1 1 calc R . . . .
C12 C -0.0158(2) 0.75993(9) 0.52190(14) 0.0367(3) Uani 1 1 d . . . . .
C7 C 0.1071(2) 0.82076(9) 0.56098(13) 0.0343(3) Uani 1 1 d . . . . .
C4 C 0.1127(2) 0.95301(9) 0.41714(14) 0.0358(3) Uani 1 1 d . . . . .
C2 C -0.0501(2) 0.96557(9) 0.61732(14) 0.0350(3) Uani 1 1 d . . . . .
C8 C 0.2731(2) 0.79735(10) 0.62019(15) 0.0412(4) Uani 1 1 d . . . . .
C9 C 0.3122(3) 0.71535(11) 0.63610(16) 0.0470(4) Uani 1 1 d . . . . .
H9 H 0.423023 0.700615 0.674479 0.056 Uiso 1 1 calc R . . . .
C15 C -0.1979(3) 0.78220(13) 0.46213(19) 0.0539(5) Uani 1 1 d . . . . .
H15A H -0.237604 0.739936 0.407984 0.081 Uiso 1 1 calc GR . . . .
H15B H -0.187174 0.832164 0.419549 0.081 Uiso 1 1 calc GR . . . .
H15C H -0.285141 0.788685 0.520747 0.081 Uiso 1 1 calc GR . . . .
C5 C 0.2162(2) 0.91852(10) 0.33310(15) 0.0430(4) Uani 1 1 d . . . . .
C1 C -0.1053(2) 0.94313(10) 0.72653(15) 0.0398(4) Uani 1 1 d . . . . .
C3 C -0.0666(3) 0.86906(12) 0.80059(19) 0.0596(5) Uani 1 1 d . . . . .
H3A H -0.051824 0.823122 0.749966 0.089 Uiso 1 1 calc GR . . . .
H3B H -0.166144 0.859363 0.849305 0.089 Uiso 1 1 calc GR . . . .
H3C H 0.043089 0.877199 0.850003 0.089 Uiso 1 1 calc GR . . . .
C6 C 0.3101(3) 0.83761(12) 0.3284(2) 0.0629(6) Uani 1 1 d . . . . .
H6A H 0.226781 0.795358 0.346842 0.094 Uiso 1 1 calc GR . . . .
H6B H 0.413248 0.836811 0.385024 0.094 Uiso 1 1 calc GR . . . .
H6C H 0.350147 0.829028 0.250444 0.094 Uiso 1 1 calc GR . . . .
C13 C 0.4062(3) 0.86154(14) 0.6665(2) 0.0627(6) Uani 1 1 d . . . . .
H13A H 0.507323 0.836054 0.709851 0.094 Uiso 1 1 calc GR . . . .
H13B H 0.346641 0.897818 0.717822 0.094 Uiso 1 1 calc GR . . . .
H13C H 0.449294 0.891523 0.601273 0.094 Uiso 1 1 calc GR . . . .
C14 C 0.2369(4) 0.56615(12) 0.6172(2) 0.0727(7) Uani 1 1 d . . . . .
H14A H 0.348874 0.553267 0.582602 0.109 Uiso 1 1 calc GR . . . .
H14B H 0.140422 0.533520 0.581023 0.109 Uiso 1 1 calc GR . . . .
H14C H 0.249241 0.555284 0.700650 0.109 Uiso 1 1 calc GR . . . .
B1 B 0.0605(2) 0.91286(10) 0.53403(16) 0.0350(4) Uani 1 1 d . . . . .

loop_
_atom_site_aniso_label
_atom_site_aniso_U_11
_atom_site_aniso_U_22
_atom_site_aniso_U_33
_atom_site_aniso_U_23
_atom_site_aniso_U_13
_atom_site_aniso_U_12
S1 0.0577(3) 0.0425(3) 0.0470(3) 0.00211(18) 0.0207(2) 0.00771(19)
C10 0.0593(11) 0.0325(9) 0.0476(9) 0.0080(7) 0.0136(8) 0.0124(7)
C11 0.0543(10) 0.0289(8) 0.0457(9) -0.0008(7) 0.0094(7) -0.0017(7)
C12 0.0432(8) 0.0309(8) 0.0363(8) 0.0005(6) 0.0055(6) 0.0030(6)
C7 0.0407(8) 0.0271(7) 0.0356(7) 0.0003(6) 0.0054(6) 0.0052(6)
C4 0.0403(8) 0.0269(7) 0.0410(8) -0.0006(6) 0.0078(6) 0.0047(6)
C2 0.0405(8) 0.0257(7) 0.0395(8) 0.0001(6) 0.0068(6) 0.0015(6)
C8 0.0417(9) 0.0389(9) 0.0428(9) -0.0002(7) 0.0020(7) 0.0061(7)
C9 0.0479(10) 0.0448(10) 0.0478(9) 0.0063(8) 0.0002(7) 0.0166(8)
C15 0.0509(11) 0.0493(11) 0.0600(11) -0.0034(9) -0.0078(8) 0.0009(8)
C5 0.0499(10) 0.0355(9) 0.0446(9) 0.0014(7) 0.0120(7) 0.0088(7)
C1 0.0463(9) 0.0303(8) 0.0438(9) 0.0001(6) 0.0100(7) 0.0001(6)
C3 0.0852(15) 0.0409(10) 0.0552(11) 0.0138(8) 0.0241(10) 0.0094(10)
C6 0.0805(14) 0.0487(12) 0.0626(12) 0.0035(9) 0.0280(11) 0.0309(10)
C13 0.0504(11) 0.0565(12) 0.0794(15) -0.0088(11) -0.0098(10) -0.0007(9)
C14 0.0912(17) 0.0373(11) 0.0908(17) 0.0165(11) 0.0140(13) 0.0186(11)
B1 0.0372(9) 0.0272(8) 0.0407(9) -0.0013(7) 0.0028(7) 0.0022(7)

loop_
_atom_type_symbol
_atom_type_description
_atom_type_scat_dispersion_real
_atom_type_scat_dispersion_imag
_atom_type_scat_source
C C 0.0033 0.0016 'International Tables Vol C Tables 4.2.6.8 and 6.1.1.4'
H H 0.0000 0.0000 'International Tables Vol C Tables 4.2.6.8 and 6.1.1.4'
B B 0.0013 0.0007 'International Tables Vol C Tables 4.2.6.8 and 6.1.1.4'
S S 0.1246 0.1234 'International Tables Vol C Tables 4.2.6.8 and 6.1.1.4'

loop_
_geom_angle_atom_site_label_1
_geom_angle_atom_site_label_2
_geom_angle_atom_site_label_3
_geom_angle
_geom_angle_site_symmetry_1
_geom_angle_site_symmetry_3
_geom_angle_publ_flag
C1 S1 C5 93.26(8) . 3_576 ?
C11 C10 C14 120.63(19) . . ?
C9 C10 C11 117.82(15) . . ?
C9 C10 C14 121.55(18) . . ?
C10 C11 H11 119.2 . . ?
C10 C11 C12 121.70(16) . . ?
C12 C11 H11 119.2 . . ?
C11 C12 C7 120.09(16) . . ?
C11 C12 C15 119.66(16) . . ?
C7 C12 C15 120.25(15) . . ?
C12 C7 C8 118.39(14) . . ?
C12 C7 B1 119.89(14) . . ?
C8 C7 B1 121.68(15) . . ?
C2 C4 B1 121.80(13) 3_576 . ?
C5 C4 C2 111.86(14) . 3_576 ?
C5 C4 B1 126.32(14) . . ?
C4 C2 B1 121.32(13) 3_576 . ?
C1 C2 C4 112.23(13) . 3_576 ?
C1 C2 B1 126.42(14) . . ?
C7 C8 C13 119.69(16) . . ?
C9 C8 C7 119.59(16) . . ?
C9 C8 C13 120.72(17) . . ?
C10 C9 C8 122.39(16) . . ?
C10 C9 H9 118.8 . . ?
C8 C9 H9 118.8 . . ?
C12 C15 H15A 109.5 . . ?
C12 C15 H15B 109.5 . . ?
C12 C15 H15C 109.5 . . ?
H15A C15 H15B 109.5 . . ?
H15A C15 H15C 109.5 . . ?
H15B C15 H15C 109.5 . . ?
C4 C5 S1 111.35(12) . 3_576 ?
C4 C5 C6 131.70(16) . . ?
C6 C5 S1 116.95(13) . 3_576 ?
C2 C1 S1 111.29(12) . . ?
C2 C1 C3 131.64(16) . . ?
C3 C1 S1 117.03(12) . . ?
C1 C3 H3A 109.5 . . ?
C1 C3 H3B 109.5 . . ?
C1 C3 H3C 109.5 . . ?
H3A C3 H3B 109.5 . . ?
H3A C3 H3C 109.5 . . ?
H3B C3 H3C 109.5 . . ?
C5 C6 H6A 109.5 . . ?
C5 C6 H6B 109.5 . . ?
C5 C6 H6C 109.5 . . ?
H6A C6 H6B 109.5 . . ?
H6A C6 H6C 109.5 . . ?
H6B C6 H6C 109.5 . . ?
C8 C13 H13A 109.5 . . ?
C8 C13 H13B 109.5 . . ?
C8 C13 H13C 109.5 . . ?
H13A C13 H13B 109.5 . . ?
H13A C13 H13C 109.5 . . ?
H13B C13 H13C 109.5 . . ?
C10 C14 H14A 109.5 . . ?
C10 C14 H14B 109.5 . . ?
C10 C14 H14C 109.5 . . ?
H14A C14 H14B 109.5 . . ?
H14A C14 H14C 109.5 . . ?
H14B C14 H14C 109.5 . . ?
C4 B1 C7 120.75(13) . . ?
C4 B1 C2 116.73(13) . . ?
C2 B1 C7 122.38(14) . . ?

loop_
_geom_bond_atom_site_label_1
_geom_bond_atom_site_label_2
_geom_bond_distance
_geom_bond_site_symmetry_2
_geom_bond_publ_flag
S1 C5 1.7194(17) 3_576 ?
S1 C1 1.7182(17) . ?
C10 C11 1.385(3) . ?
C10 C9 1.378(3) . ?
C10 C14 1.516(3) . ?
C11 H11 0.9300 . ?
C11 C12 1.394(2) . ?
C12 C7 1.402(2) . ?
C12 C15 1.506(3) . ?
C7 C8 1.407(2) . ?
C7 B1 1.581(2) . ?
C4 C2 1.463(2) 3_576 ?
C4 C5 1.381(2) . ?
C4 B1 1.551(2) . ?
C2 C4 1.463(2) 3_576 ?
C2 C1 1.378(2) . ?
C2 B1 1.552(2) . ?
C8 C9 1.391(2) . ?
C8 C13 1.512(3) . ?
C9 H9 0.9300 . ?
C15 H15A 0.9600 . ?
C15 H15B 0.9600 . ?
C15 H15C 0.9600 . ?
C5 S1 1.7194(17) 3_576 ?
C5 C6 1.504(2) . ?
C1 C3 1.497(2) . ?
C3 H3A 0.9600 . ?
C3 H3B 0.9600 . ?
C3 H3C 0.9600 . ?
C6 H6A 0.9600 . ?
C6 H6B 0.9600 . ?
C6 H6C 0.9600 . ?
C13 H13A 0.9600 . ?
C13 H13B 0.9600 . ?
C13 H13C 0.9600 . ?
C14 H14A 0.9600 . ?
C14 H14B 0.9600 . ?
C14 H14C 0.9600 . ?

loop_
_geom_torsion_atom_site_label_1
_geom_torsion_atom_site_label_2
_geom_torsion_atom_site_label_3
_geom_torsion_atom_site_label_4
_geom_torsion
_geom_torsion_site_symmetry_1
_geom_torsion_site_symmetry_2
_geom_torsion_site_symmetry_3
_geom_torsion_site_symmetry_4
_geom_torsion_publ_flag
C10 C11 C12 C7 1.3(3) . . . . ?
C10 C11 C12 C15 -178.00(16) . . . . ?
C11 C10 C9 C8 0.5(3) . . . . ?
C11 C12 C7 C8 -1.6(2) . . . . ?
C11 C12 C7 B1 176.22(15) . . . . ?
C12 C7 C8 C9 1.3(2) . . . . ?
C12 C7 C8 C13 -178.27(16) . . . . ?
C12 C7 B1 C4 -87.90(19) . . . . ?
C12 C7 B1 C2 87.7(2) . . . . ?
C7 C8 C9 C10 -0.8(3) . . . . ?
C4 C2 C1 S1 1.50(19) 3_576 . . . ?
C4 C2 C1 C3 -176.07(19) 3_576 . . . ?
C4 C2 B1 C7 -171.58(15) 3_576 . . . ?
C4 C2 B1 C4 4.2(3) 3_576 . . . ?
C2 C4 C5 S1 -0.66(19) 3_576 . . 3_576 ?
C2 C4 C5 C6 179.6(2) 3_576 . . . ?
C2 C4 B1 C7 171.63(15) 3_576 . . . ?
C2 C4 B1 C2 -4.2(3) 3_576 . . . ?
C8 C7 B1 C4 89.8(2) . . . . ?
C8 C7 B1 C2 -94.5(2) . . . . ?
C9 C10 C11 C12 -0.8(3) . . . . ?
C15 C12 C7 C8 177.75(16) . . . . ?
C15 C12 C7 B1 -4.5(2) . . . . ?
C5 S1 C1 C2 -0.97(14) 3_576 . . . ?
C5 S1 C1 C3 176.99(16) 3_576 . . . ?
C5 C4 B1 C7 -6.9(3) . . . . ?
C5 C4 B1 C2 177.23(16) . . . . ?
C1 C2 B1 C7 6.4(3) . . . . ?
C1 C2 B1 C4 -177.79(16) . . . . ?
C13 C8 C9 C10 178.79(18) . . . . ?
C14 C10 C11 C12 178.68(18) . . . . ?
C14 C10 C9 C8 -178.93(19) . . . . ?
B1 C7 C8 C9 -176.44(15) . . . . ?
B1 C7 C8 C13 4.0(2) . . . . ?
B1 C4 C5 S1 177.99(13) . . . 3_576 ?
B1 C4 C5 C6 -1.7(3) . . . . ?
B1 C2 C1 S1 -176.64(13) . . . . ?
B1 C2 C1 C3 5.8(3) . . . . ?
